data_4302555
loop_
_publ_author_name
'Michael J. Evans'
'Verina F. Kranak'
'Francisco J. Garcia-Garcia'
'Gregory P. Holland'
'Luke L. Daemen'
'Thomas Proffen'
'Myeong H. Lee'
'Otto F. Sankey'
'Ulrich H\"aussermann'

_publ_section_title
;
Structural and Dynamic Properties of BaInGeH: A Rare Solid-State Indium
Hydride
;
_journal_name_full 'Inorganic Chemistry'
_journal_page_first 5602
_journal_page_last 5604
_journal_paper_doi 10.1021/ic9005423
_journal_volume 48
_journal_year 2009
_chemical_formula_sum 'Ba D Ge In'
_chemical_formula_weight 326.75
_chemical_name_systematic ' ?'
_space_group_IT_number 156
_symmetry_cell_setting trigonal
_symmetry_space_group_name_Hall 'P 3 -2"'
_symmetry_space_group_name_H-M 'P 3 m 1'
_audit_author_name 'Michael Evans'
_audit_creation_date 2008-10-03T12:43
_audit_creation_method 'from EXP file using GSAS2CIF'
_audit_update_record ' 2008-10-03T12:43  Initial CIF as created by GSAS2CIF'
_cell_angle_alpha 90.0
_cell_angle_beta 90.0
_cell_angle_gamma 120.0
_cell_formula_units_Z 1
_cell_length_a 4.53544(18)
_cell_length_b 4.53544
_cell_length_c 5.27947(22)
_cell_measurement_temperature 300
_cell_volume 94.050(5)
_computing_structure_refinement GSAS
_pd_block_id 2008-10-03T12:43|BAINGED_phase1|Michael_Evans||
_pd_phase_name BaInGeD
_pd_proc_ls_prof_R_factor 0.0157
_pd_proc_ls_prof_wR_factor 0.0230
_refine_ls_goodness_of_fit_all 1.56
_refine_ls_matrix_type full
_refine_ls_number_parameters 67
_refine_ls_number_restraints 0
_refine_ls_shift/su_max 0.40
_refine_ls_shift/su_mean 0.04
_cod_data_source_file ic9005423_si_002_1.cif
_cod_data_source_block BAINGED_phase_1
_cod_depositor_comments
;
The following automatic conversions were performed:
'_geom_bond_publ_flag' value 'N' changed to 'n' according to
'/home/saulius/struct/CIF-dictionaries/cif_core.dic' dictionary named
'cif_core.dic' version 2.4.1 from 2010-06-29 (80
times).

'_geom_angle_publ_flag' value 'N' changed to 'n' according to
'/home/saulius/struct/CIF-dictionaries/cif_core.dic' dictionary named
'cif_core.dic' version 2.4.1 from 2010-06-29 (486 times).

Automatic conversion script
Id: cif_fix_enum 1527 2010-12-29 10:47:43Z saulius 
;
_cod_original_cell_volume 94.050(7)
_cod_original_formula_sum 'Ba D1.00 Ge1.00 In1.00'
_cod_database_code 4302555

loop_
_symmetry_equiv_pos_site_id
_symmetry_equiv_pos_as_xyz
1 +x,+y,+z
2 -y,x-y,+z
3 y-x,-x,+z
4 y-x,+y,+z
5 -y,-x,+z
6 +x,x-y,+z

loop_
_atom_site_type_symbol
_atom_site_label
_atom_site_fract_x
_atom_site_fract_y
_atom_site_fract_z
_atom_site_occupancy
_atom_site_thermal_displace_type
_atom_site_U_iso_or_equiv
_atom_site_symmetry_multiplicity
Ba BA1 0.0 0.0 1.0 1.0 Uiso 0.0024(7) 1
In IN2 0.6667 0.3333 0.5859(11) 0.848(7) Uiso 0.0187(18) 1
Ge GE3 0.3333 0.6667 0.4559(15) 0.848(7) Uiso 0.0144(7) 1
D D4 0.6667 0.3333 0.9202(10) 0.848(7) Uiso 0.0239(15) 1
In IN5 0.33333 0.66667 0.4559(15) 0.152(7) Uiso 0.0144(7) 1
Ge GE6 0.66667 0.33333 0.5859(11) 0.152(7) Uiso 0.0187(18) 1
D D7 0.33333 0.66667 0.074(4) 0.152(7) Uiso 0.0239(15) 1

loop_
_atom_type_symbol
_atom_type_number_in_cell
Ba 1.0
In 1.0
Ge 1.0
D 1.0

loop_
_geom_angle_atom_site_label_1
_geom_angle_atom_site_label_2
_geom_angle_atom_site_label_3
_geom_angle
_geom_angle_site_symmetry_1
_geom_angle_site_symmetry_2
_geom_angle_site_symmetry_3
_geom_angle_publ_flag
IN2 BA1 IN2 83.34(11) 1_445 . 1_455 n
IN2 BA1 IN2 83.33(11) 1_445 . 1_555 n
IN2 BA1 GE3 98.69(6) 1_445 . 1_446 n
IN2 BA1 GE3 98.69(6) 1_445 . 1_546 n
IN2 BA1 GE3 177.27(15) 1_445 . 1_556 n
IN2 BA1 D4 30.72(9) 1_445 . 1_445 n
IN2 BA1 D4 106.10(11) 1_445 . 1_455 n
IN2 BA1 D4 106.09(11) 1_445 . 1_555 n
IN2 BA1 IN5 42.93(5) 1_445 . 1_445 n
IN2 BA1 IN5 98.69(6) 1_445 . 1_446 n
IN2 BA1 IN5 42.93(5) 1_445 . 1_545 n
IN2 BA1 IN5 98.69(6) 1_445 . 1_546 n
IN2 BA1 IN5 92.50(14) 1_445 . 1_555 n
IN2 BA1 IN5 177.27(15) 1_445 . 1_556 n
IN2 BA1 GE6 0.0 1_445 . 1_445 n
IN2 BA1 GE6 83.34(11) 1_445 . 1_455 n
IN2 BA1 GE6 83.33(11) 1_445 . 1_555 n
IN2 BA1 D7 73.44(32) 1_445 . 1_446 n
IN2 BA1 D7 73.44(32) 1_445 . 1_546 n
IN2 BA1 D7 148.6(5) 1_445 . 1_556 n
IN2 BA1 IN2 83.34(11) 1_455 . 1_555 n
IN2 BA1 GE3 98.69(6) 1_455 . 1_446 n
IN2 BA1 GE3 177.27(15) 1_455 . 1_546 n
IN2 BA1 GE3 98.69(6) 1_455 . 1_556 n
IN2 BA1 D4 106.10(11) 1_455 . 1_445 n
IN2 BA1 D4 30.72(9) 1_455 . 1_455 n
IN2 BA1 D4 106.10(11) 1_455 . 1_555 n
IN2 BA1 IN5 42.93(5) 1_455 . 1_445 n
IN2 BA1 IN5 98.69(6) 1_455 . 1_446 n
IN2 BA1 IN5 92.49(14) 1_455 . 1_545 n
IN2 BA1 IN5 177.27(15) 1_455 . 1_546 n
IN2 BA1 IN5 42.93(5) 1_455 . 1_555 n
IN2 BA1 IN5 98.69(6) 1_455 . 1_556 n
IN2 BA1 GE6 83.33(11) 1_455 . 1_445 n
IN2 BA1 GE6 0.0 1_455 . 1_455 n
IN2 BA1 GE6 83.33(11) 1_455 . 1_555 n
IN2 BA1 D7 73.44(32) 1_455 . 1_446 n
IN2 BA1 D7 148.6(5) 1_455 . 1_546 n
IN2 BA1 D7 73.44(32) 1_455 . 1_556 n
IN2 BA1 GE3 177.27(15) 1_555 . 1_446 n
IN2 BA1 GE3 98.69(6) 1_555 . 1_546 n
IN2 BA1 GE3 98.69(6) 1_555 . 1_556 n
IN2 BA1 D4 106.09(11) 1_555 . 1_445 n
IN2 BA1 D4 106.10(11) 1_555 . 1_455 n
IN2 BA1 D4 30.72(9) 1_555 . 1_555 n
IN2 BA1 IN5 92.50(14) 1_555 . 1_445 n
IN2 BA1 IN5 177.27(15) 1_555 . 1_446 n
IN2 BA1 IN5 42.93(5) 1_555 . 1_545 n
IN2 BA1 IN5 98.69(6) 1_555 . 1_546 n
IN2 BA1 IN5 42.93(5) 1_555 . 1_555 n
IN2 BA1 IN5 98.69(6) 1_555 . 1_556 n
IN2 BA1 GE6 83.33(11) 1_555 . 1_445 n
IN2 BA1 GE6 83.34(11) 1_555 . 1_455 n
IN2 BA1 GE6 0.0 1_555 . 1_555 n
IN2 BA1 D7 148.6(5) 1_555 . 1_446 n
IN2 BA1 D7 73.44(32) 1_555 . 1_546 n
IN2 BA1 D7 73.44(32) 1_555 . 1_556 n
GE3 BA1 GE3 79.23(14) 1_446 . 1_546 n
GE3 BA1 GE3 79.22(14) 1_446 . 1_556 n
GE3 BA1 D4 75.17(7) 1_446 . 1_445 n
GE3 BA1 D4 75.16(7) 1_446 . 1_455 n
GE3 BA1 D4 146.55(19) 1_446 . 1_555 n
GE3 BA1 IN5 90.236(16) 1_446 . 1_445 n
GE3 BA1 IN5 0.0 1_446 . 1_446 n
GE3 BA1 IN5 138.430(23) 1_446 . 1_545 n
GE3 BA1 IN5 79.23(14) 1_446 . 1_546 n
GE3 BA1 IN5 138.423(23) 1_446 . 1_555 n
GE3 BA1 IN5 79.22(14) 1_446 . 1_556 n
GE3 BA1 GE6 98.69(6) 1_446 . 1_445 n
GE3 BA1 GE6 98.69(6) 1_446 . 1_455 n
GE3 BA1 GE6 177.27(15) 1_446 . 1_555 n
GE3 BA1 D7 34.1(4) 1_446 . 1_446 n
GE3 BA1 D7 105.3(4) 1_446 . 1_546 n
GE3 BA1 D7 105.3(4) 1_446 . 1_556 n
GE3 BA1 GE3 79.23(14) 1_546 . 1_556 n
GE3 BA1 D4 75.16(7) 1_546 . 1_445 n
GE3 BA1 D4 146.54(19) 1_546 . 1_455 n
GE3 BA1 D4 75.16(7) 1_546 . 1_555 n
GE3 BA1 IN5 138.428(23) 1_546 . 1_445 n
GE3 BA1 IN5 79.22(14) 1_546 . 1_446 n
GE3 BA1 IN5 90.240(16) 1_546 . 1_545 n
GE3 BA1 IN5 0.0 1_546 . 1_546 n
GE3 BA1 IN5 138.428(23) 1_546 . 1_555 n
GE3 BA1 IN5 79.22(14) 1_546 . 1_556 n
GE3 BA1 GE6 98.69(6) 1_546 . 1_445 n
GE3 BA1 GE6 177.27(15) 1_546 . 1_455 n
GE3 BA1 GE6 98.69(6) 1_546 . 1_555 n
GE3 BA1 D7 105.3(4) 1_546 . 1_446 n
GE3 BA1 D7 34.1(4) 1_546 . 1_546 n
GE3 BA1 D7 105.3(4) 1_546 . 1_556 n
GE3 BA1 D4 146.55(19) 1_556 . 1_445 n
GE3 BA1 D4 75.16(7) 1_556 . 1_455 n
GE3 BA1 D4 75.17(7) 1_556 . 1_555 n
GE3 BA1 IN5 138.423(23) 1_556 . 1_445 n
GE3 BA1 IN5 79.22(14) 1_556 . 1_446 n
GE3 BA1 IN5 138.430(23) 1_556 . 1_545 n
GE3 BA1 IN5 79.23(14) 1_556 . 1_546 n
GE3 BA1 IN5 90.236(16) 1_556 . 1_555 n
GE3 BA1 IN5 0.0 1_556 . 1_556 n
GE3 BA1 GE6 177.27(15) 1_556 . 1_445 n
GE3 BA1 GE6 98.69(6) 1_556 . 1_455 n
GE3 BA1 GE6 98.69(6) 1_556 . 1_555 n
GE3 BA1 D7 105.3(4) 1_556 . 1_446 n
GE3 BA1 D7 105.3(4) 1_556 . 1_546 n
GE3 BA1 D7 34.1(4) 1_556 . 1_556 n
D4 BA1 D4 117.53(6) 1_445 . 1_455 n
D4 BA1 D4 117.52(6) 1_445 . 1_555 n
D4 BA1 IN5 63.27(8) 1_445 . 1_445 n
D4 BA1 IN5 75.17(7) 1_445 . 1_446 n
D4 BA1 IN5 63.26(8) 1_445 . 1_545 n
D4 BA1 IN5 75.16(7) 1_445 . 1_546 n
D4 BA1 IN5 123.22(18) 1_445 . 1_555 n
D4 BA1 IN5 146.55(19) 1_445 . 1_556 n
D4 BA1 GE6 30.72(9) 1_445 . 1_445 n
D4 BA1 GE6 106.10(11) 1_445 . 1_455 n
D4 BA1 GE6 106.09(11) 1_445 . 1_555 n
D4 BA1 D7 62.31(11) 1_445 . 1_446 n
D4 BA1 D7 62.30(11) 1_445 . 1_546 n
D4 BA1 D7 179.356(6) 1_445 . 1_556 n
D4 BA1 D4 117.53(6) 1_455 . 1_555 n
D4 BA1 IN5 63.26(8) 1_455 . 1_445 n
D4 BA1 IN5 75.17(7) 1_455 . 1_446 n
D4 BA1 IN5 123.21(18) 1_455 . 1_545 n
D4 BA1 IN5 146.55(19) 1_455 . 1_546 n
D4 BA1 IN5 63.26(8) 1_455 . 1_555 n
D4 BA1 IN5 75.17(7) 1_455 . 1_556 n
D4 BA1 GE6 106.09(11) 1_455 . 1_445 n
D4 BA1 GE6 30.72(9) 1_455 . 1_455 n
D4 BA1 GE6 106.09(11) 1_455 . 1_555 n
D4 BA1 D7 62.30(11) 1_455 . 1_446 n
D4 BA1 D7 179.356(6) 1_455 . 1_546 n
D4 BA1 D7 62.30(11) 1_455 . 1_556 n
D4 BA1 IN5 123.22(18) 1_555 . 1_445 n
D4 BA1 IN5 146.55(19) 1_555 . 1_446 n
D4 BA1 IN5 63.26(8) 1_555 . 1_545 n
D4 BA1 IN5 75.16(7) 1_555 . 1_546 n
D4 BA1 IN5 63.27(8) 1_555 . 1_555 n
D4 BA1 IN5 75.17(7) 1_555 . 1_556 n
D4 BA1 GE6 106.09(11) 1_555 . 1_445 n
D4 BA1 GE6 106.10(11) 1_555 . 1_455 n
D4 BA1 GE6 30.72(9) 1_555 . 1_555 n
D4 BA1 D7 179.356(6) 1_555 . 1_446 n
D4 BA1 D7 62.30(11) 1_555 . 1_546 n
D4 BA1 D7 62.31(11) 1_555 . 1_556 n
IN5 BA1 IN5 90.237(16) 1_445 . 1_446 n
IN5 BA1 IN5 71.38(12) 1_445 . 1_545 n
IN5 BA1 IN5 138.427(23) 1_445 . 1_546 n
IN5 BA1 IN5 71.38(12) 1_445 . 1_555 n
IN5 BA1 IN5 138.427(23) 1_445 . 1_556 n
IN5 BA1 GE6 42.93(5) 1_445 . 1_445 n
IN5 BA1 GE6 42.93(5) 1_445 . 1_455 n
IN5 BA1 GE6 92.49(14) 1_445 . 1_555 n
IN5 BA1 D7 56.1(4) 1_445 . 1_446 n
IN5 BA1 D7 116.25(35) 1_445 . 1_546 n
IN5 BA1 D7 116.25(35) 1_445 . 1_556 n
IN5 BA1 IN5 138.427(23) 1_446 . 1_545 n
IN5 BA1 IN5 79.23(14) 1_446 . 1_546 n
IN5 BA1 IN5 138.427(23) 1_446 . 1_555 n
IN5 BA1 IN5 79.23(14) 1_446 . 1_556 n
IN5 BA1 GE6 98.69(6) 1_446 . 1_445 n
IN5 BA1 GE6 98.69(6) 1_446 . 1_455 n
IN5 BA1 GE6 177.27(15) 1_446 . 1_555 n
IN5 BA1 D7 34.1(4) 1_446 . 1_446 n
IN5 BA1 D7 105.3(4) 1_446 . 1_546 n
IN5 BA1 D7 105.3(4) 1_446 . 1_556 n
IN5 BA1 IN5 90.237(16) 1_545 . 1_546 n
IN5 BA1 IN5 71.38(12) 1_545 . 1_555 n
IN5 BA1 IN5 138.427(23) 1_545 . 1_556 n
IN5 BA1 GE6 42.93(5) 1_545 . 1_445 n
IN5 BA1 GE6 92.49(14) 1_545 . 1_455 n
IN5 BA1 GE6 42.93(5) 1_545 . 1_555 n
IN5 BA1 D7 116.25(35) 1_545 . 1_446 n
IN5 BA1 D7 56.1(4) 1_545 . 1_546 n
IN5 BA1 D7 116.25(35) 1_545 . 1_556 n
IN5 BA1 IN5 138.427(23) 1_546 . 1_555 n
IN5 BA1 IN5 79.23(14) 1_546 . 1_556 n
IN5 BA1 GE6 98.69(6) 1_546 . 1_445 n
IN5 BA1 GE6 177.27(15) 1_546 . 1_455 n
IN5 BA1 GE6 98.69(6) 1_546 . 1_555 n
IN5 BA1 D7 105.3(4) 1_546 . 1_446 n
IN5 BA1 D7 34.1(4) 1_546 . 1_546 n
IN5 BA1 D7 105.3(4) 1_546 . 1_556 n
IN5 BA1 IN5 90.237(16) 1_555 . 1_556 n
IN5 BA1 GE6 92.49(14) 1_555 . 1_445 n
IN5 BA1 GE6 42.93(5) 1_555 . 1_455 n
IN5 BA1 GE6 42.93(5) 1_555 . 1_555 n
IN5 BA1 D7 116.25(35) 1_555 . 1_446 n
IN5 BA1 D7 116.25(35) 1_555 . 1_546 n
IN5 BA1 D7 56.1(4) 1_555 . 1_556 n
IN5 BA1 GE6 177.27(15) 1_556 . 1_445 n
IN5 BA1 GE6 98.69(6) 1_556 . 1_455 n
IN5 BA1 GE6 98.69(6) 1_556 . 1_555 n
IN5 BA1 D7 105.3(4) 1_556 . 1_446 n
IN5 BA1 D7 105.3(4) 1_556 . 1_546 n
IN5 BA1 D7 34.1(4) 1_556 . 1_556 n
GE6 BA1 GE6 83.34(11) 1_445 . 1_455 n
GE6 BA1 GE6 83.34(11) 1_445 . 1_555 n
GE6 BA1 D7 73.44(32) 1_445 . 1_446 n
GE6 BA1 D7 73.44(32) 1_445 . 1_546 n
GE6 BA1 D7 148.6(5) 1_445 . 1_556 n
GE6 BA1 GE6 83.34(11) 1_455 . 1_555 n
GE6 BA1 D7 73.44(32) 1_455 . 1_446 n
GE6 BA1 D7 148.6(5) 1_455 . 1_546 n
GE6 BA1 D7 73.44(32) 1_455 . 1_556 n
GE6 BA1 D7 148.6(5) 1_555 . 1_446 n
GE6 BA1 D7 73.44(32) 1_555 . 1_546 n
GE6 BA1 D7 73.44(32) 1_555 . 1_556 n
D7 BA1 D7 117.86(22) 1_446 . 1_546 n
D7 BA1 D7 117.86(22) 1_446 . 1_556 n
D7 BA1 D7 117.86(22) 1_546 . 1_556 n
BA1 IN2 BA1 83.34(11) 1_555 . 1_655 n
BA1 IN2 BA1 83.33(11) 1_555 . 1_665 n
BA1 IN2 GE3 77.95(10) 1_555 . 1_545 n
BA1 IN2 GE3 77.95(10) 1_555 . 1_555 n
BA1 IN2 GE3 154.84(18) 1_555 . 1_655 n
BA1 IN2 D4 50.15(8) 1_555 . 1_555 n
BA1 IN2 IN5 77.95(10) 1_555 . 1_545 n
BA1 IN2 IN5 77.95(10) 1_555 . 1_555 n
BA1 IN2 IN5 154.84(18) 1_555 . 1_655 n
BA1 IN2 GE6 67.40(15) 1_555 . 1_555 n
BA1 IN2 BA1 83.34(11) 1_655 . 1_665 n
BA1 IN2 GE3 77.96(10) 1_655 . 1_545 n
BA1 IN2 GE3 154.83(18) 1_655 . 1_555 n
BA1 IN2 GE3 77.96(10) 1_655 . 1_655 n
BA1 IN2 D4 50.14(8) 1_655 . 1_555 n
BA1 IN2 IN5 77.96(10) 1_655 . 1_545 n
BA1 IN2 IN5 154.83(18) 1_655 . 1_555 n
BA1 IN2 IN5 77.96(10) 1_655 . 1_655 n
BA1 IN2 GE6 140.1569 1_655 . 1_555 n
BA1 IN2 GE3 154.84(18) 1_665 . 1_545 n
BA1 IN2 GE3 77.95(10) 1_665 . 1_555 n
BA1 IN2 GE3 77.95(10) 1_665 . 1_655 n
BA1 IN2 D4 50.15(8) 1_665 . 1_555 n
BA1 IN2 IN5 154.84(18) 1_665 . 1_545 n
BA1 IN2 IN5 77.95(10) 1_665 . 1_555 n
BA1 IN2 IN5 77.95(10) 1_665 . 1_655 n
BA1 IN2 GE6 67.40(11) 1_665 . 1_555 n
GE3 IN2 GE3 113.79(11) 1_545 . 1_555 n
GE3 IN2 GE3 113.81(11) 1_545 . 1_655 n
GE3 IN2 D4 104.69(14) 1_545 . 1_555 n
GE3 IN2 IN5 0.0 1_545 . 1_545 n
GE3 IN2 IN5 113.79(11) 1_545 . 1_555 n
GE3 IN2 IN5 113.81(11) 1_545 . 1_655 n
GE3 IN2 GE6 118.89(11) 1_545 . 1_555 n
GE3 IN2 GE3 113.79(11) 1_555 . 1_655 n
GE3 IN2 D4 104.69(14) 1_555 . 1_555 n
GE3 IN2 IN5 113.79(11) 1_555 . 1_545 n
GE3 IN2 IN5 0.0 1_555 . 1_555 n
GE3 IN2 IN5 113.79(11) 1_555 . 1_655 n
GE3 IN2 GE6 14.70(6) 1_555 . 1_555 n
GE3 IN2 D4 104.69(14) 1_655 . 1_555 n
GE3 IN2 IN5 113.81(11) 1_655 . 1_545 n
GE3 IN2 IN5 113.79(11) 1_655 . 1_555 n
GE3 IN2 IN5 0.0 1_655 . 1_655 n
GE3 IN2 GE6 118.95(11) 1_655 . 1_555 n
D4 IN2 IN5 104.69(14) 1_555 . 1_545 n
D4 IN2 IN5 104.69(14) 1_555 . 1_555 n
D4 IN2 IN5 104.69(14) 1_555 . 1_655 n
D4 IN2 GE6 90.00(8) 1_555 . 1_555 n
IN5 IN2 IN5 113.79(11) 1_545 . 1_555 n
IN5 IN2 IN5 113.81(11) 1_545 . 1_655 n
IN5 IN2 GE6 118.8961 1_545 . 1_555 n
IN5 IN2 IN5 113.79(11) 1_555 . 1_655 n
IN5 IN2 GE6 14.75(33) 1_555 . 1_555 n
IN5 IN2 GE6 118.95(5) 1_655 . 1_555 n
BA1 GE3 BA1 79.23(14) 1_554 . 1_564 n
BA1 GE3 BA1 79.22(14) 1_554 . 1_664 n
BA1 GE3 IN2 79.37(8) 1_554 . 1_455 n
BA1 GE3 IN2 79.36(8) 1_554 . 1_555 n
BA1 GE3 IN2 152.11(22) 1_554 . 1_565 n
BA1 GE3 IN5 68.35(10) 1_554 . 1_555 n
BA1 GE3 GE6 79.37(8) 1_554 . 1_455 n
BA1 GE3 GE6 79.37(8) 1_554 . 1_555 n
BA1 GE3 GE6 152.11(22) 1_554 . 1_565 n
BA1 GE3 D7 47.41(9) 1_554 . 1_555 n
BA1 GE3 BA1 79.23(14) 1_564 . 1_664 n
BA1 GE3 IN2 79.38(8) 1_564 . 1_455 n
BA1 GE3 IN2 152.10(22) 1_564 . 1_555 n
BA1 GE3 IN2 79.38(8) 1_564 . 1_565 n
BA1 GE3 IN5 137.42(18) 1_564 . 1_555 n
BA1 GE3 GE6 79.38(8) 1_564 . 1_455 n
BA1 GE3 GE6 152.10(22) 1_564 . 1_555 n
BA1 GE3 GE6 79.38(8) 1_564 . 1_565 n
BA1 GE3 D7 47.42(9) 1_564 . 1_555 n
BA1 GE3 IN2 152.11(22) 1_664 . 1_455 n
BA1 GE3 IN2 79.36(8) 1_664 . 1_555 n
BA1 GE3 IN2 79.37(8) 1_664 . 1_565 n
BA1 GE3 IN5 68.42(10) 1_664 . 1_555 n
BA1 GE3 GE6 152.11(22) 1_664 . 1_455 n
BA1 GE3 GE6 79.37(8) 1_664 . 1_555 n
BA1 GE3 GE6 79.37(8) 1_664 . 1_565 n
BA1 GE3 D7 47.41(9) 1_664 . 1_555 n
IN2 GE3 IN2 113.79(11) 1_455 . 1_555 n
IN2 GE3 IN2 113.81(11) 1_455 . 1_565 n
IN2 GE3 IN5 118.95(7) 1_455 . 1_555 n
IN2 GE3 GE6 0.0 1_455 . 1_455 n
IN2 GE3 GE6 113.79(11) 1_455 . 1_555 n
IN2 GE3 GE6 113.81(11) 1_455 . 1_565 n
IN2 GE3 D7 104.70(14) 1_455 . 1_555 n
IN2 GE3 IN2 113.79(11) 1_555 . 1_565 n
IN2 GE3 IN5 14.6969 1_555 . 1_555 n
IN2 GE3 GE6 113.79(11) 1_555 . 1_455 n
IN2 GE3 GE6 0.0 1_555 . 1_555 n
IN2 GE3 GE6 113.79(11) 1_555 . 1_565 n
IN2 GE3 D7 104.68(14) 1_555 . 1_555 n
IN2 GE3 IN5 118.89(7) 1_565 . 1_555 n
IN2 GE3 GE6 113.81(11) 1_565 . 1_455 n
IN2 GE3 GE6 113.79(11) 1_565 . 1_555 n
IN2 GE3 GE6 0.0 1_565 . 1_565 n
IN2 GE3 D7 104.70(14) 1_565 . 1_555 n
IN5 GE3 GE6 118.9492 1_555 . 1_455 n
IN5 GE3 GE6 14.75(14) 1_555 . 1_555 n
IN5 GE3 GE6 118.8961 1_555 . 1_565 n
IN5 GE3 D7 89.9963 1_555 . 1_555 n
GE6 GE3 GE6 113.79(11) 1_455 . 1_555 n
GE6 GE3 GE6 113.81(11) 1_455 . 1_565 n
GE6 GE3 D7 104.70(14) 1_455 . 1_555 n
GE6 GE3 GE6 113.79(11) 1_555 . 1_565 n
GE6 GE3 D7 104.68(14) 1_555 . 1_555 n
GE6 GE3 D7 104.70(14) 1_565 . 1_555 n
BA1 D4 BA1 117.53(6) 1_555 . 1_655 n
BA1 D4 BA1 117.52(6) 1_555 . 1_665 n
BA1 D4 IN2 99.13(12) 1_555 . 1_555 n
BA1 D4 GE6 99.13(12) 1_555 . 1_555 n
BA1 D4 BA1 117.53(6) 1_655 . 1_665 n
BA1 D4 IN2 99.14(12) 1_655 . 1_555 n
BA1 D4 GE6 99.14(12) 1_655 . 1_555 n
BA1 D4 IN2 99.13(12) 1_665 . 1_555 n
BA1 D4 GE6 99.13(12) 1_665 . 1_555 n
IN2 D4 GE6 0.0 1_555 . 1_555 n
BA1 IN5 BA1 90.237(16) 1_554 . 1_555 n
BA1 IN5 BA1 79.23(14) 1_554 . 1_564 n
BA1 IN5 BA1 138.427(23) 1_554 . 1_565 n
BA1 IN5 BA1 79.23(14) 1_554 . 1_664 n
BA1 IN5 BA1 138.427(23) 1_554 . 1_665 n
BA1 IN5 IN2 79.37(8) 1_554 . 1_455 n
BA1 IN5 IN2 79.37(8) 1_554 . 1_555 n
BA1 IN5 IN2 152.10(22) 1_554 . 1_565 n
BA1 IN5 GE3 111.63(22) 1_554 . 1_555 n
BA1 IN5 GE6 79.37(8) 1_554 . 1_455 n
BA1 IN5 GE6 79.37(8) 1_554 . 1_555 n
BA1 IN5 GE6 152.10(22) 1_554 . 1_565 n
BA1 IN5 D7 47.41(9) 1_554 . 1_555 n
BA1 IN5 BA1 138.427(23) 1_555 . 1_564 n
BA1 IN5 BA1 71.38(12) 1_555 . 1_565 n
BA1 IN5 BA1 138.427(23) 1_555 . 1_664 n
BA1 IN5 BA1 71.38(12) 1_555 . 1_665 n
BA1 IN5 IN2 59.12(9) 1_555 . 1_455 n
BA1 IN5 IN2 59.12(9) 1_555 . 1_555 n
BA1 IN5 IN2 117.66(20) 1_555 . 1_565 n
BA1 IN5 GE3 109.7265 1_555 . 1_555 n
BA1 IN5 GE6 59.12(9) 1_555 . 1_455 n
BA1 IN5 GE6 59.12(9) 1_555 . 1_555 n
BA1 IN5 GE6 117.66(20) 1_555 . 1_565 n
BA1 IN5 D7 137.65(8) 1_555 . 1_555 n
BA1 IN5 BA1 90.237(16) 1_564 . 1_565 n
BA1 IN5 BA1 79.23(14) 1_564 . 1_664 n
BA1 IN5 BA1 138.427(23) 1_564 . 1_665 n
BA1 IN5 IN2 79.37(8) 1_564 . 1_455 n
BA1 IN5 IN2 152.10(22) 1_564 . 1_555 n
BA1 IN5 IN2 79.37(8) 1_564 . 1_565 n
BA1 IN5 GE3 42.59(32) 1_564 . 1_555 n
BA1 IN5 GE6 79.37(8) 1_564 . 1_455 n
BA1 IN5 GE6 152.10(22) 1_564 . 1_555 n
BA1 IN5 GE6 79.37(8) 1_564 . 1_565 n
BA1 IN5 D7 47.41(9) 1_564 . 1_555 n
BA1 IN5 BA1 138.427(23) 1_565 . 1_664 n
BA1 IN5 BA1 71.38(12) 1_565 . 1_665 n
BA1 IN5 IN2 59.12(9) 1_565 . 1_455 n
BA1 IN5 IN2 117.66(20) 1_565 . 1_555 n
BA1 IN5 IN2 59.12(9) 1_565 . 1_565 n
BA1 IN5 GE3 47.6(5) 1_565 . 1_555 n
BA1 IN5 GE6 59.12(9) 1_565 . 1_455 n
BA1 IN5 GE6 117.66(20) 1_565 . 1_555 n
BA1 IN5 GE6 59.12(9) 1_565 . 1_565 n
BA1 IN5 D7 137.65(8) 1_565 . 1_555 n
BA1 IN5 BA1 90.237(16) 1_664 . 1_665 n
BA1 IN5 IN2 152.10(22) 1_664 . 1_455 n
BA1 IN5 IN2 79.37(8) 1_664 . 1_555 n
BA1 IN5 IN2 79.37(8) 1_664 . 1_565 n
BA1 IN5 GE3 111.61(21) 1_664 . 1_555 n
BA1 IN5 GE6 152.10(22) 1_664 . 1_455 n
BA1 IN5 GE6 79.37(8) 1_664 . 1_555 n
BA1 IN5 GE6 79.37(8) 1_664 . 1_565 n
BA1 IN5 D7 47.41(9) 1_664 . 1_555 n
BA1 IN5 IN2 117.66(20) 1_665 . 1_455 n
BA1 IN5 IN2 59.12(9) 1_665 . 1_555 n
BA1 IN5 IN2 59.12(9) 1_665 . 1_565 n
BA1 IN5 GE3 109.6896 1_665 . 1_555 n
BA1 IN5 GE6 117.66(20) 1_665 . 1_455 n
BA1 IN5 GE6 59.12(9) 1_665 . 1_555 n
BA1 IN5 GE6 59.12(9) 1_665 . 1_565 n
BA1 IN5 D7 137.65(8) 1_665 . 1_555 n
IN2 IN5 IN2 113.79(11) 1_455 . 1_555 n
IN2 IN5 IN2 113.81(11) 1_455 . 1_565 n
IN2 IN5 GE3 61.098 1_455 . 1_555 n
IN2 IN5 GE6 0.0 1_455 . 1_455 n
IN2 IN5 GE6 113.79(11) 1_455 . 1_555 n
IN2 IN5 GE6 113.80(11) 1_455 . 1_565 n
IN2 IN5 D7 104.69(14) 1_455 . 1_555 n
IN2 IN5 IN2 113.79(11) 1_555 . 1_565 n
IN2 IN5 GE3 165.3(4) 1_555 . 1_555 n
IN2 IN5 GE6 113.80(11) 1_555 . 1_455 n
IN2 IN5 GE6 0.0 1_555 . 1_555 n
IN2 IN5 GE6 113.80(11) 1_555 . 1_565 n
IN2 IN5 D7 104.69(14) 1_555 . 1_555 n
IN2 IN5 GE3 61.0449 1_565 . 1_555 n
IN2 IN5 GE6 113.80(11) 1_565 . 1_455 n
IN2 IN5 GE6 113.79(11) 1_565 . 1_555 n
IN2 IN5 GE6 0.0 1_565 . 1_565 n
IN2 IN5 D7 104.69(14) 1_565 . 1_555 n
GE3 IN5 GE6 61.0957 1_555 . 1_455 n
GE3 IN5 GE6 165.3321 1_555 . 1_555 n
GE3 IN5 GE6 61.0425 1_555 . 1_565 n
GE3 IN5 D7 90.00(7) 1_555 . 1_555 n
GE6 IN5 GE6 113.80(11) 1_455 . 1_555 n
GE6 IN5 GE6 113.80(11) 1_455 . 1_565 n
GE6 IN5 D7 104.69(14) 1_455 . 1_555 n
GE6 IN5 GE6 113.80(11) 1_555 . 1_565 n
GE6 IN5 D7 104.69(14) 1_555 . 1_555 n
GE6 IN5 D7 104.69(14) 1_565 . 1_555 n
BA1 GE6 BA1 83.34(11) 1_555 . 1_655 n
BA1 GE6 BA1 83.34(11) 1_555 . 1_665 n
BA1 GE6 IN2 112.6229 1_555 . 1_555 n
BA1 GE6 GE3 77.95(10) 1_555 . 1_545 n
BA1 GE6 GE3 77.95(10) 1_555 . 1_555 n
BA1 GE6 GE3 154.84(18) 1_555 . 1_655 n
BA1 GE6 D4 50.15(8) 1_555 . 1_555 n
BA1 GE6 IN5 77.95(10) 1_555 . 1_545 n
BA1 GE6 IN5 77.95(10) 1_555 . 1_555 n
BA1 GE6 IN5 154.84(18) 1_555 . 1_655 n
BA1 GE6 BA1 83.34(11) 1_655 . 1_665 n
BA1 GE6 IN2 39.87(24) 1_655 . 1_555 n
BA1 GE6 GE3 77.96(10) 1_655 . 1_545 n
BA1 GE6 GE3 154.83(18) 1_655 . 1_555 n
BA1 GE6 GE3 77.96(10) 1_655 . 1_655 n
BA1 GE6 D4 50.14(8) 1_655 . 1_555 n
BA1 GE6 IN5 77.95(10) 1_655 . 1_545 n
BA1 GE6 IN5 154.84(18) 1_655 . 1_555 n
BA1 GE6 IN5 77.95(10) 1_655 . 1_655 n
BA1 GE6 IN2 112.5828 1_665 . 1_555 n
BA1 GE6 GE3 154.84(18) 1_665 . 1_545 n
BA1 GE6 GE3 77.95(10) 1_665 . 1_555 n
BA1 GE6 GE3 77.95(10) 1_665 . 1_655 n
BA1 GE6 D4 50.15(8) 1_665 . 1_555 n
BA1 GE6 IN5 154.84(18) 1_665 . 1_545 n
BA1 GE6 IN5 77.95(10) 1_665 . 1_555 n
BA1 GE6 IN5 77.95(10) 1_665 . 1_655 n
IN2 GE6 GE3 61.0449 1_555 . 1_545 n
IN2 GE6 GE3 165.2812 1_555 . 1_555 n
IN2 GE6 GE3 61.098 1_555 . 1_655 n
IN2 GE6 D4 89.9958 1_555 . 1_555 n
IN2 GE6 IN5 61.0425 1_555 . 1_545 n
IN2 GE6 IN5 165.3(4) 1_555 . 1_555 n
IN2 GE6 IN5 61.0957 1_555 . 1_655 n
GE3 GE6 GE3 113.79(11) 1_545 . 1_555 n
GE3 GE6 GE3 113.81(11) 1_545 . 1_655 n
GE3 GE6 D4 104.69(14) 1_545 . 1_555 n
GE3 GE6 IN5 0.0 1_545 . 1_545 n
GE3 GE6 IN5 113.79(11) 1_545 . 1_555 n
GE3 GE6 IN5 113.80(11) 1_545 . 1_655 n
GE3 GE6 GE3 113.79(11) 1_555 . 1_655 n
GE3 GE6 D4 104.70(14) 1_555 . 1_555 n
GE3 GE6 IN5 113.80(11) 1_555 . 1_545 n
GE3 GE6 IN5 0.0 1_555 . 1_555 n
GE3 GE6 IN5 113.80(11) 1_555 . 1_655 n
GE3 GE6 D4 104.69(14) 1_655 . 1_555 n
GE3 GE6 IN5 113.80(11) 1_655 . 1_545 n
GE3 GE6 IN5 113.79(11) 1_655 . 1_555 n
GE3 GE6 IN5 0.0 1_655 . 1_655 n
D4 GE6 IN5 104.69(14) 1_555 . 1_545 n
D4 GE6 IN5 104.70(14) 1_555 . 1_555 n
D4 GE6 IN5 104.69(14) 1_555 . 1_655 n
IN5 GE6 IN5 113.80(11) 1_545 . 1_555 n
IN5 GE6 IN5 113.80(11) 1_545 . 1_655 n
IN5 GE6 IN5 113.80(11) 1_555 . 1_655 n
BA1 D7 BA1 117.86(22) 1_554 . 1_564 n
BA1 D7 BA1 117.86(22) 1_554 . 1_664 n
BA1 D7 GE3 98.5(4) 1_554 . 1_555 n
BA1 D7 IN5 98.5(4) 1_554 . 1_555 n
BA1 D7 BA1 117.86(22) 1_564 . 1_664 n
BA1 D7 GE3 98.5(4) 1_564 . 1_555 n
BA1 D7 IN5 98.5(4) 1_564 . 1_555 n
BA1 D7 GE3 98.5(4) 1_664 . 1_555 n
BA1 D7 IN5 98.5(4) 1_664 . 1_555 n
GE3 D7 IN5 0.0 1_555 . 1_555 n

loop_
_geom_bond_atom_site_label_1
_geom_bond_atom_site_label_2
_geom_bond_distance
_geom_bond_site_symmetry_1
_geom_bond_site_symmetry_2
_geom_bond_publ_flag
BA1 IN2 3.411(4) . 1_445 n
BA1 IN2 3.411(4) . 1_455 n
BA1 IN2 3.411(4) . 1_555 n
BA1 GE3 3.887(6) . 1_445 n
BA1 GE3 3.557(5) . 1_446 n
BA1 GE3 3.887(6) . 1_545 n
BA1 GE3 3.556(5) . 1_546 n
BA1 GE3 3.887(6) . 1_555 n
BA1 GE3 3.557(5) . 1_556 n
BA1 D4 2.6523(9) . 1_445 n
BA1 D4 2.6519(9) . 1_455 n
BA1 D4 2.6523(9) . 1_555 n
BA1 IN5 3.887(6) . 1_445 n
BA1 IN5 3.557(5) . 1_446 n
BA1 IN5 3.887(6) . 1_545 n
BA1 IN5 3.557(5) . 1_546 n
BA1 IN5 3.887(6) . 1_555 n
BA1 IN5 3.557(5) . 1_556 n
BA1 GE6 3.411(4) . 1_445 n
BA1 GE6 3.411(4) . 1_455 n
BA1 GE6 3.411(4) . 1_555 n
BA1 D7 2.6476(31) . 1_446 n
BA1 D7 2.6476(31) . 1_546 n
BA1 D7 2.6476(31) . 1_556 n
IN2 BA1 3.411(4) . 1_555 n
IN2 BA1 3.411(4) . 1_655 n
IN2 BA1 3.411(4) . 1_665 n
IN2 GE3 2.7068(18) . 1_545 n
IN2 GE3 2.7076(18) . 1_555 n
IN2 GE3 2.7068(18) . 1_655 n
IN2 D4 1.765(5) . 1_555 n
IN2 IN5 2.7069(18) . 1_545 n
IN2 IN5 2.7073(18) . 1_555 n
IN2 IN5 2.7069(18) . 1_655 n
GE3 BA1 3.557(5) . 1_554 n
GE3 BA1 3.887(6) . 1_555 n
GE3 BA1 3.556(5) . 1_564 n
GE3 BA1 3.887(6) . 1_565 n
GE3 BA1 3.557(5) . 1_664 n
GE3 BA1 3.887(6) . 1_665 n
GE3 IN2 2.7068(18) . 1_455 n
GE3 IN2 2.7076(18) . 1_555 n
GE3 IN2 2.7068(18) . 1_565 n
GE3 GE6 2.7069(18) . 1_455 n
GE3 GE6 2.7073(18) . 1_555 n
GE3 GE6 2.7069(18) . 1_565 n
GE3 D7 2.016(18) . 1_555 n
D4 BA1 2.6523(9) . 1_555 n
D4 BA1 2.6519(9) . 1_655 n
D4 BA1 2.6523(9) . 1_665 n
D4 IN2 1.765(5) . 1_555 n
D4 GE6 1.765(5) . 1_555 n
IN5 BA1 3.557(5) . 1_554 n
IN5 BA1 3.887(6) . 1_555 n
IN5 BA1 3.557(5) . 1_564 n
IN5 BA1 3.887(6) . 1_565 n
IN5 BA1 3.557(5) . 1_664 n
IN5 BA1 3.887(6) . 1_665 n
IN5 IN2 2.7069(18) . 1_455 n
IN5 IN2 2.7073(18) . 1_555 n
IN5 IN2 2.7069(18) . 1_565 n
IN5 GE6 2.7071(18) . 1_455 n
IN5 GE6 2.7071(18) . 1_555 n
IN5 GE6 2.7071(18) . 1_565 n
IN5 D7 2.016(18) . 1_555 n
GE6 BA1 3.411(4) . 1_555 n
GE6 BA1 3.411(4) . 1_655 n
GE6 BA1 3.411(4) . 1_665 n
GE6 GE3 2.7069(18) . 1_545 n
GE6 GE3 2.7073(18) . 1_555 n
GE6 GE3 2.7069(18) . 1_655 n
GE6 D4 1.765(5) . 1_555 n
GE6 IN5 2.7071(18) . 1_545 n
GE6 IN5 2.7071(18) . 1_555 n
GE6 IN5 2.7071(18) . 1_655 n
D7 BA1 2.6476(31) . 1_554 n
D7 BA1 2.6476(31) . 1_564 n
D7 BA1 2.6476(31) . 1_664 n
D7 GE3 2.016(18) . 1_555 n
D7 IN5 2.016(18) . 1_555 n

loop_
_pd_block_diffractogram_id
2008-10-03T12:43|BAINGED_H_01|Michael_Evans|NPDF
2008-10-03T12:43|BAINGED_H_02|Michael_Evans|NPDF
2008-10-03T12:43|BAINGED_H_03|Michael_Evans|NPDF
2008-10-03T12:43|BAINGED_H_04|Michael_Evans|NPDF

loop_
_pd_phase_block_id
2008-10-03T12:43|BAINGED_phase1|Michael_Evans||
2008-10-03T12:43|BAINGED_phase2|Michael_Evans||
2008-10-03T12:43|BAINGED_phase3|Michael_Evans||
